data_7052430
loop_
_publ_author_name
'Hubert S. Gill'
'Isaac Finger'
'Ivana Bo\<zidarevi\<c'
'Florence Szydlo'
'Michael J. Scott'

_publ_section_title
;
 Preparation of \a,\b-unsubstituted meso-arylbidipyrrins via
 metal-templated, oxidative coupling of dipyrrins
;
_journal_issue 1
_journal_name_full 'New Journal of Chemistry'
_journal_page_first 68
_journal_paper_doi 10.1039/b412620c
_journal_volume 29
_journal_year 2005
_chemical_formula_sum 'C36 H32 N4 Ni'
_chemical_formula_weight 579.37
_chemical_name_common Ni-3B
_space_group_IT_number 14
_symmetry_space_group_name_Hall '-P 2ybc'
_symmetry_space_group_name_H-M 'P 1 21/c 1'
_atom_sites_solution_hydrogens geom
_atom_sites_solution_primary direct
_atom_sites_solution_secondary difmap
_audit_creation_method SHELXL-97
_cell_angle_alpha 90.00
_cell_angle_beta 108.9070(10)
_cell_angle_gamma 90.00
_cell_formula_units_Z 4
_cell_length_a 12.1071(7)
_cell_length_b 31.5677(17)
_cell_length_c 8.0986(4)
_cell_measurement_temperature 193(2)
_cell_measurement_theta_max 56.01
_cell_volume 2928.2(3)
_computing_cell_refinement 'Bruker AXS SMART'
_computing_data_collection 'Bruker AXS SMART'
_computing_data_reduction 'Bruker AXS SAINT'
_computing_structure_refinement 'SHELXL-97 (Sheldrick, 1997)'
_computing_structure_solution 'SHELXS-97 (Sheldrick, 1990)'
_diffrn_ambient_temperature 193(2)
_diffrn_measured_fraction_theta_full 0.964
_diffrn_measured_fraction_theta_max 0.964
_diffrn_radiation_monochromator graphite
_diffrn_radiation_source 'fine-focus sealed tube'
_diffrn_radiation_type MoK\a
_diffrn_radiation_wavelength 0.71073
_diffrn_reflns_av_R_equivalents 0.0247
_diffrn_reflns_av_sigmaI/netI 0.0275
_diffrn_reflns_limit_h_max 15
_diffrn_reflns_limit_h_min -15
_diffrn_reflns_limit_k_max 38
_diffrn_reflns_limit_k_min -40
_diffrn_reflns_limit_l_max 10
_diffrn_reflns_limit_l_min -10
_diffrn_reflns_number 19801
_diffrn_reflns_theta_full 28.00
_diffrn_reflns_theta_max 28.00
_diffrn_reflns_theta_min 1.78
_exptl_absorpt_coefficient_mu 0.694
_exptl_absorpt_correction_type 'Corrected by SADABS'
_exptl_crystal_density_diffrn 1.314
_exptl_crystal_density_method 'not measured'
_exptl_crystal_F_000 1216
_refine_diff_density_max 0.407
_refine_diff_density_min -0.371
_refine_diff_density_rms 0.050
_refine_ls_extinction_method none
_refine_ls_goodness_of_fit_ref 1.079
_refine_ls_hydrogen_treatment mixed
_refine_ls_matrix_type full
_refine_ls_number_parameters 375
_refine_ls_number_reflns 6821
_refine_ls_number_restraints 0
_refine_ls_restrained_S_all 1.079
_refine_ls_R_factor_all 0.0477
_refine_ls_R_factor_gt 0.0392
_refine_ls_shift/su_max 0.001
_refine_ls_shift/su_mean 0.000
_refine_ls_structure_factor_coef Fsqd
_refine_ls_weighting_details 'calc w=1/[\s^2^(Fo^2^)+(0.0410P)^2^+1.6077P] where P=(Fo^2^+2Fc^2^)/3'
_refine_ls_weighting_scheme calc
_refine_ls_wR_factor_gt 0.0951
_refine_ls_wR_factor_ref 0.0990
_reflns_number_gt 5818
_reflns_number_total 6821
_reflns_threshold_expression >2sigma(I)
_cod_data_source_file b412620c.txt
_cod_data_source_block compound_1
_cod_database_code 7052430

loop_
_symmetry_equiv_pos_as_xyz
'x, y, z'
'-x, y+1/2, -z+1/2'
'-x, -y, -z'
'x, -y-1/2, z-1/2'

loop_
_atom_site_label
_atom_site_type_symbol
_atom_site_fract_x
_atom_site_fract_y
_atom_site_fract_z
_atom_site_U_iso_or_equiv
_atom_site_adp_type
_atom_site_occupancy
_atom_site_symmetry_multiplicity
_atom_site_calc_flag
_atom_site_refinement_flags
_atom_site_disorder_assembly
_atom_site_disorder_group
Ni1 Ni 0.630651(19) 0.117802(7) 0.10248(3) 0.02759(8) Uani 1 1 d . . .
N1 N 0.72122(14) 0.08906(5) 0.3064(2) 0.0313(3) Uani 1 1 d . . .
N2 N 0.66946(13) 0.16906(5) 0.2177(2) 0.0290(3) Uani 1 1 d . . .
N3 N 0.53067(13) 0.15226(5) -0.0657(2) 0.0297(3) Uani 1 1 d . . .
N4 N 0.59587(14) 0.07201(5) -0.0576(2) 0.0321(4) Uani 1 1 d . . .
C1 C 0.71446(19) 0.04793(7) 0.3452(3) 0.0392(5) Uani 1 1 d . . .
H1A H 0.6632 0.0282 0.2698 0.047 Uiso 1 1 calc R . .
C2 C 0.7925(2) 0.03775(7) 0.5110(3) 0.0451(5) Uani 1 1 d . . .
H2A H 0.8033 0.0107 0.5655 0.054 Uiso 1 1 calc R . .
C3 C 0.84989(19) 0.07445(7) 0.5783(3) 0.0384(5) Uani 1 1 d . . .
H3A H 0.9096 0.0776 0.6877 0.046 Uiso 1 1 calc R . .
C4 C 0.80318(16) 0.10699(6) 0.4536(3) 0.0311(4) Uani 1 1 d . . .
C5 C 0.82238(16) 0.15063(6) 0.4826(2) 0.0291(4) Uani 1 1 d . . .
C6 C 0.75583(16) 0.18108(6) 0.3677(2) 0.0292(4) Uani 1 1 d . . .
C7 C 0.75652(18) 0.22628(6) 0.3755(3) 0.0336(4) Uani 1 1 d . . .
H7A H 0.8068 0.2433 0.4656 0.040 Uiso 1 1 calc R . .
C8 C 0.67088(18) 0.24076(6) 0.2287(3) 0.0354(4) Uani 1 1 d . . .
H8A H 0.6509 0.2695 0.1981 0.042 Uiso 1 1 calc R . .
C9 C 0.61844(16) 0.20440(6) 0.1322(3) 0.0304(4) Uani 1 1 d . . .
C10 C 0.53171(16) 0.19428(6) -0.0319(3) 0.0314(4) Uani 1 1 d . . .
C11 C 0.44532(17) 0.21488(7) -0.1703(3) 0.0370(5) Uani 1 1 d . . .
H11A H 0.4288 0.2444 -0.1807 0.044 Uiso 1 1 calc R . .
C12 C 0.39015(17) 0.18361(7) -0.2867(3) 0.0365(4) Uani 1 1 d . . .
H12A H 0.3274 0.1876 -0.3923 0.044 Uiso 1 1 calc R . .
C13 C 0.44395(16) 0.14426(6) -0.2205(3) 0.0308(4) Uani 1 1 d . . .
C14 C 0.42520(16) 0.10299(7) -0.2872(2) 0.0308(4) Uani 1 1 d . . .
C15 C 0.50041(16) 0.06940(6) -0.2121(3) 0.0321(4) Uani 1 1 d . . .
C16 C 0.50518(19) 0.03005(7) -0.2941(3) 0.0384(5) Uani 1 1 d . . .
H16A H 0.4497 0.0198 -0.3984 0.046 Uiso 1 1 calc R . .
C17 C 0.6046(2) 0.00958(7) -0.1952(3) 0.0446(5) Uani 1 1 d . . .
H17A H 0.6318 -0.0173 -0.2181 0.054 Uiso 1 1 calc R . .
C18 C 0.65793(18) 0.03644(7) -0.0529(3) 0.0389(5) Uani 1 1 d . . .
H18A H 0.7294 0.0302 0.0360 0.047 Uiso 1 1 calc R . .
C19 C 0.91552(16) 0.16533(6) 0.6445(2) 0.0285(4) Uani 1 1 d . . .
C20 C 0.89667(17) 0.16526(6) 0.8068(3) 0.0330(4) Uani 1 1 d . . .
C21 C 0.78194(19) 0.15107(8) 0.8254(3) 0.0433(5) Uani 1 1 d . . .
H21A H 0.7681 0.1664 0.9221 0.065 Uiso 1 1 calc R . .
H21B H 0.7849 0.1206 0.8490 0.065 Uiso 1 1 calc R . .
H21C H 0.7184 0.1571 0.7170 0.065 Uiso 1 1 calc R . .
C22 C 0.9860(2) 0.17869(7) 0.9535(3) 0.0377(5) Uani 1 1 d . . .
H22A H 0.9729 0.1791 1.0630 0.045 Uiso 1 1 calc R . .
C23 C 1.09370(19) 0.19149(6) 0.9455(3) 0.0358(4) Uani 1 1 d . . .
C24 C 1.1915(2) 0.20508(8) 1.1068(3) 0.0521(6) Uani 1 1 d . . .
H24A H 1.1932 0.1865 1.2046 0.078 Uiso 1 1 calc R . .
H24B H 1.1785 0.2344 1.1360 0.078 Uiso 1 1 calc R . .
H24C H 1.2662 0.2032 1.0844 0.078 Uiso 1 1 calc R . .
C25 C 1.10964(17) 0.19167(7) 0.7834(3) 0.0352(4) Uani 1 1 d . . .
H25A H 1.1827 0.2006 0.7756 0.042 Uiso 1 1 calc R . .
C26 C 1.02281(17) 0.17926(6) 0.6323(2) 0.0310(4) Uani 1 1 d . . .
C27 C 1.04426(19) 0.18134(8) 0.4592(3) 0.0409(5) Uani 1 1 d . . .
H27A H 1.1281 0.1788 0.4781 0.061 Uiso 1 1 calc R . .
H27B H 1.0157 0.2085 0.4025 0.061 Uiso 1 1 calc R . .
H27C H 1.0028 0.1581 0.3845 0.061 Uiso 1 1 calc R . .
C28 C 0.32148(17) 0.09451(6) -0.4453(3) 0.0315(4) Uani 1 1 d . . .
C29 C 0.21804(17) 0.08022(6) -0.4210(3) 0.0332(4) Uani 1 1 d . . .
C30 C 0.2102(2) 0.07422(9) -0.2403(3) 0.0488(6) Uani 1 1 d . . .
H30A H 0.1341 0.0621 -0.2489 0.073 Uiso 1 1 calc R . .
H30B H 0.2192 0.1017 -0.1809 0.073 Uiso 1 1 calc R . .
H30C H 0.2723 0.0550 -0.1737 0.073 Uiso 1 1 calc R . .
C31 C 0.12143(18) 0.07184(7) -0.5659(3) 0.0393(5) Uani 1 1 d . . .
H31A H 0.0516 0.0621 -0.5493 0.047 Uiso 1 1 calc R . .
C32 C 0.1243(2) 0.07734(7) -0.7337(3) 0.0427(5) Uani 1 1 d . . .
C33 C 0.0175(3) 0.06718(10) -0.8892(4) 0.0688(8) Uani 1 1 d . . .
H33A H 0.0233 0.0818 -0.9928 0.103 Uiso 1 1 calc R . .
H33B H -0.0529 0.0767 -0.8653 0.103 Uiso 1 1 calc R . .
H33C H 0.0133 0.0365 -0.9097 0.103 Uiso 1 1 calc R . .
C34 C 0.2263(2) 0.09180(8) -0.7554(3) 0.0452(5) Uani 1 1 d . . .
H34A H 0.2288 0.0958 -0.8704 0.054 Uiso 1 1 calc R . .
C35 C 0.32585(19) 0.10071(7) -0.6144(3) 0.0383(5) Uani 1 1 d . . .
C36 C 0.4365(2) 0.11583(10) -0.6440(4) 0.0606(7) Uani 1 1 d . . .
H36A H 0.4251 0.1162 -0.7695 0.091 Uiso 1 1 calc R . .
H36B H 0.5009 0.0966 -0.5854 0.091 Uiso 1 1 calc R . .
H36C H 0.4553 0.1445 -0.5965 0.091 Uiso 1 1 calc R . .

loop_
_atom_site_aniso_label
_atom_site_aniso_U_11
_atom_site_aniso_U_22
_atom_site_aniso_U_33
_atom_site_aniso_U_23
_atom_site_aniso_U_13
_atom_site_aniso_U_12
Ni1 0.02278(12) 0.02747(13) 0.02981(13) 0.00042(10) 0.00479(9) -0.00154(9)
N1 0.0284(8) 0.0276(8) 0.0352(9) 0.0015(7) 0.0067(7) -0.0026(6)
N2 0.0259(7) 0.0287(8) 0.0305(8) 0.0002(6) 0.0065(6) -0.0002(6)
N3 0.0241(7) 0.0306(8) 0.0323(8) 0.0010(6) 0.0062(6) -0.0010(6)
N4 0.0274(8) 0.0312(8) 0.0348(9) -0.0004(7) 0.0060(7) -0.0001(6)
C1 0.0401(11) 0.0311(10) 0.0434(12) 0.0036(9) 0.0094(9) -0.0046(9)
C2 0.0510(13) 0.0342(11) 0.0449(13) 0.0075(9) 0.0083(11) 0.0009(10)
C3 0.0368(11) 0.0382(11) 0.0356(11) 0.0060(9) 0.0054(9) 0.0014(9)
C4 0.0263(9) 0.0340(10) 0.0312(10) 0.0027(8) 0.0070(8) -0.0012(7)
C5 0.0259(9) 0.0348(10) 0.0281(9) -0.0007(7) 0.0108(7) -0.0047(7)
C6 0.0251(9) 0.0325(10) 0.0296(9) -0.0005(7) 0.0084(7) -0.0030(7)
C7 0.0364(10) 0.0319(10) 0.0324(10) -0.0034(8) 0.0107(8) -0.0036(8)
C8 0.0382(10) 0.0291(10) 0.0375(11) -0.0009(8) 0.0101(9) 0.0005(8)
C9 0.0276(9) 0.0294(9) 0.0339(10) 0.0014(8) 0.0096(8) 0.0014(7)
C10 0.0270(9) 0.0308(9) 0.0353(10) 0.0007(8) 0.0084(8) 0.0011(7)
C11 0.0291(10) 0.0357(10) 0.0428(12) 0.0054(9) 0.0069(9) 0.0049(8)
C12 0.0258(9) 0.0434(11) 0.0365(11) 0.0048(9) 0.0049(8) 0.0037(8)
C13 0.0222(8) 0.0388(10) 0.0300(10) 0.0009(8) 0.0064(7) -0.0006(8)
C14 0.0236(8) 0.0400(10) 0.0286(9) -0.0001(8) 0.0085(7) -0.0027(8)
C15 0.0259(9) 0.0370(10) 0.0317(10) -0.0024(8) 0.0073(8) -0.0038(8)
C16 0.0373(11) 0.0375(11) 0.0387(11) -0.0057(9) 0.0099(9) -0.0037(9)
C17 0.0474(13) 0.0336(11) 0.0488(13) -0.0082(9) 0.0099(11) 0.0023(9)
C18 0.0339(10) 0.0343(11) 0.0437(12) -0.0018(9) 0.0058(9) 0.0033(8)
C19 0.0292(9) 0.0295(9) 0.0266(9) 0.0004(7) 0.0085(7) -0.0012(7)
C20 0.0348(10) 0.0355(10) 0.0312(10) 0.0023(8) 0.0140(8) 0.0000(8)
C21 0.0408(12) 0.0514(13) 0.0444(13) 0.0065(10) 0.0229(10) -0.0008(10)
C22 0.0481(12) 0.0402(11) 0.0261(10) -0.0007(8) 0.0138(9) -0.0005(9)
C23 0.0410(11) 0.0336(10) 0.0282(10) -0.0022(8) 0.0048(9) -0.0022(9)
C24 0.0556(15) 0.0548(15) 0.0350(12) -0.0078(10) -0.0005(11) -0.0109(12)
C25 0.0304(10) 0.0394(11) 0.0346(11) -0.0018(8) 0.0087(8) -0.0054(8)
C26 0.0308(9) 0.0352(10) 0.0271(9) -0.0010(8) 0.0094(8) -0.0016(8)
C27 0.0343(10) 0.0586(14) 0.0320(11) -0.0026(10) 0.0141(9) -0.0072(10)
C28 0.0285(9) 0.0348(10) 0.0287(9) -0.0012(8) 0.0059(8) 0.0009(8)
C29 0.0288(9) 0.0343(10) 0.0346(10) 0.0018(8) 0.0077(8) -0.0002(8)
C30 0.0406(12) 0.0654(16) 0.0421(13) 0.0052(11) 0.0159(10) -0.0066(11)
C31 0.0293(10) 0.0366(11) 0.0463(13) -0.0006(9) 0.0045(9) -0.0018(8)
C32 0.0423(12) 0.0353(11) 0.0376(12) -0.0055(9) -0.0051(9) 0.0035(9)
C33 0.0645(18) 0.0631(18) 0.0526(16) -0.0078(13) -0.0174(14) -0.0034(14)
C34 0.0551(14) 0.0501(13) 0.0264(10) -0.0014(9) 0.0077(10) 0.0085(11)
C35 0.0374(11) 0.0462(12) 0.0328(11) 0.0012(9) 0.0133(9) 0.0032(9)
C36 0.0508(14) 0.091(2) 0.0493(15) 0.0070(14) 0.0287(12) -0.0020(14)

loop_
_atom_type_symbol
_atom_type_description
_atom_type_scat_dispersion_real
_atom_type_scat_dispersion_imag
_atom_type_scat_source
C C 0.0033 0.0016 'International Tables Vol C Tables 4.2.6.8 and 6.1.1.4'
H H 0.0000 0.0000 'International Tables Vol C Tables 4.2.6.8 and 6.1.1.4'
N N 0.0061 0.0033 'International Tables Vol C Tables 4.2.6.8 and 6.1.1.4'
Ni Ni 0.3393 1.1124 'International Tables Vol C Tables 4.2.6.8 and 6.1.1.4'

loop_
_geom_angle_atom_site_label_1
_geom_angle_atom_site_label_2
_geom_angle_atom_site_label_3
_geom_angle
_geom_angle_site_symmetry_1
_geom_angle_site_symmetry_3
_geom_angle_publ_flag
N2 Ni1 N3 81.72(7) . . ?
N2 Ni1 N1 89.91(7) . . ?
N3 Ni1 N1 168.15(7) . . ?
N2 Ni1 N4 167.23(7) . . ?
N3 Ni1 N4 89.86(7) . . ?
N1 Ni1 N4 99.73(7) . . ?
C1 N1 C4 105.76(17) . . ?
C1 N1 Ni1 127.23(14) . . ?
C4 N1 Ni1 126.87(13) . . ?
C9 N2 C6 108.39(16) . . ?
C9 N2 Ni1 117.62(13) . . ?
C6 N2 Ni1 133.08(13) . . ?
C10 N3 C13 108.62(16) . . ?
C10 N3 Ni1 117.75(13) . . ?
C13 N3 Ni1 133.40(14) . . ?
C18 N4 C15 105.51(17) . . ?
C18 N4 Ni1 128.25(14) . . ?
C15 N4 Ni1 126.19(13) . . ?
N1 C1 C2 111.77(19) . . ?
C3 C2 C1 106.51(19) . . ?
C2 C3 C4 107.12(19) . . ?
N1 C4 C5 124.90(17) . . ?
N1 C4 C3 108.75(17) . . ?
C5 C4 C3 125.71(18) . . ?
C6 C5 C4 122.35(17) . . ?
C6 C5 C19 118.53(17) . . ?
C4 C5 C19 119.10(17) . . ?
N2 C6 C5 120.52(17) . . ?
N2 C6 C7 107.88(17) . . ?
C5 C6 C7 131.57(18) . . ?
C8 C7 C6 107.51(17) . . ?
C7 C8 C9 106.53(18) . . ?
N2 C9 C8 109.68(17) . . ?
N2 C9 C10 111.47(17) . . ?
C8 C9 C10 138.77(18) . . ?
N3 C10 C11 109.46(17) . . ?
N3 C10 C9 111.15(17) . . ?
C11 C10 C9 139.39(19) . . ?
C12 C11 C10 106.37(18) . . ?
C11 C12 C13 107.81(18) . . ?
N3 C13 C14 120.24(17) . . ?
N3 C13 C12 107.72(17) . . ?
C14 C13 C12 132.00(18) . . ?
C13 C14 C15 122.37(17) . . ?
C13 C14 C28 118.81(17) . . ?
C15 C14 C28 118.82(18) . . ?
C14 C15 N4 125.01(18) . . ?
C14 C15 C16 125.37(19) . . ?
N4 C15 C16 108.77(17) . . ?
C17 C16 C15 107.48(19) . . ?
C16 C17 C18 106.09(19) . . ?
N4 C18 C17 112.08(19) . . ?
C20 C19 C26 120.04(17) . . ?
C20 C19 C5 120.91(17) . . ?
C26 C19 C5 119.05(16) . . ?
C22 C20 C19 118.83(18) . . ?
C22 C20 C21 119.42(18) . . ?
C19 C20 C21 121.75(18) . . ?
C23 C22 C20 122.20(19) . . ?
C22 C23 C25 117.80(18) . . ?
C22 C23 C24 121.8(2) . . ?
C25 C23 C24 120.4(2) . . ?
C26 C25 C23 122.40(19) . . ?
C25 C26 C19 118.69(18) . . ?
C25 C26 C27 119.90(18) . . ?
C19 C26 C27 121.40(17) . . ?
C35 C28 C29 119.98(18) . . ?
C35 C28 C14 121.56(18) . . ?
C29 C28 C14 118.46(17) . . ?
C31 C29 C28 119.25(19) . . ?
C31 C29 C30 119.72(19) . . ?
C28 C29 C30 121.03(18) . . ?
C32 C31 C29 121.7(2) . . ?
C34 C32 C31 118.4(2) . . ?
C34 C32 C33 121.4(2) . . ?
C31 C32 C33 120.2(2) . . ?
C32 C34 C35 122.3(2) . . ?
C34 C35 C28 118.4(2) . . ?
C34 C35 C36 120.6(2) . . ?
C28 C35 C36 121.0(2) . . ?

loop_
_geom_bond_atom_site_label_1
_geom_bond_atom_site_label_2
_geom_bond_distance
_geom_bond_site_symmetry_2
_geom_bond_publ_flag
Ni1 N2 1.8511(16) . ?
Ni1 N3 1.8534(16) . ?
Ni1 N1 1.8920(16) . ?
Ni1 N4 1.8959(17) . ?
N1 C1 1.345(3) . ?
N1 C4 1.400(2) . ?
N2 C9 1.352(2) . ?
N2 C6 1.374(2) . ?
N3 C10 1.353(2) . ?
N3 C13 1.373(2) . ?
N4 C18 1.345(3) . ?
N4 C15 1.404(2) . ?
C1 C2 1.406(3) . ?
C2 C3 1.370(3) . ?
C3 C4 1.423(3) . ?
C4 C5 1.404(3) . ?
C5 C6 1.398(3) . ?
C5 C19 1.500(3) . ?
C6 C7 1.428(3) . ?
C7 C8 1.378(3) . ?
C8 C9 1.418(3) . ?
C9 C10 1.437(3) . ?
C10 C11 1.419(3) . ?
C11 C12 1.379(3) . ?
C12 C13 1.424(3) . ?
C13 C14 1.400(3) . ?
C14 C15 1.402(3) . ?
C14 C28 1.499(3) . ?
C15 C16 1.419(3) . ?
C16 C17 1.372(3) . ?
C17 C18 1.408(3) . ?
C19 C20 1.405(3) . ?
C19 C26 1.405(3) . ?
C20 C22 1.389(3) . ?
C20 C21 1.513(3) . ?
C22 C23 1.386(3) . ?
C23 C25 1.388(3) . ?
C23 C24 1.513(3) . ?
C25 C26 1.386(3) . ?
C26 C27 1.507(3) . ?
C28 C35 1.402(3) . ?
C28 C29 1.403(3) . ?
C29 C31 1.388(3) . ?
C29 C30 1.509(3) . ?
C31 C32 1.381(3) . ?
C32 C34 1.381(3) . ?
C32 C33 1.518(3) . ?
C34 C35 1.394(3) . ?
C35 C36 1.513(3) . ?
